data_7111954
loop_
_publ_author_name
'Qi-Long Peng'
'Shi-Peng Luo'
'Xiao-Er Xia'
'Liang-Xian Liu'
'Pei-Qiang Huang'

_publ_section_title
;
 The four-step total synthesis of (--)-chaetominine
;
_journal_name_full Chem.Commun.
_journal_page_first 1986
_journal_paper_doi 10.1039/c3cc48833k
_journal_volume 50
_journal_year 2014
_chemical_absolute_configuration unk
_chemical_formula_moiety '0.5(C23 H23 N4 O5)'
_chemical_formula_sum 'C11.5 H11.5 N2 O2.5'
_chemical_formula_weight 217.73
_space_group_crystal_system trigonal
_space_group_IT_number 144
_space_group_name_Hall 'P 31'
_space_group_name_H-M_alt 'P 31'
_symmetry_Int_Tables_number 144
_symmetry_space_group_name_Hall 'P 31'
_symmetry_space_group_name_H-M 'P 31'
_audit_creation_date 2013-12-05
_audit_creation_method
;
Olex2 1.2
(compiled 2013.11.15 svn.r2834 for OlexSys, GUI svn.r4720)
;
_cell_angle_alpha 90
_cell_angle_beta 90
_cell_angle_gamma 120
_cell_formula_units_Z 12
_cell_length_a 10.6073(15)
_cell_length_b 10.6073(15)
_cell_length_c 35.206(10)
_cell_measurement_reflns_used 3659
_cell_measurement_temperature 273(2)
_cell_measurement_theta_max 20.37
_cell_measurement_theta_min 2.22
_cell_volume 3430.5(12)
_computing_cell_refinement 'SAINT v6.28A (Bruker, 2002)'
_computing_data_reduction 'SAINT v6.28A (Bruker, 2002)'
_computing_molecular_graphics 'Olex2 (Dolomanov et al., 2009)'
_computing_publication_material 'Olex2 (Dolomanov et al., 2009)'
_computing_structure_refinement 'olex2.refine (Bourhis et al., 2013)'
_diffrn_ambient_temperature 273.15
_diffrn_measured_fraction_theta_full 0.8412
_diffrn_measured_fraction_theta_max 0.8412
_diffrn_measurement_device_type 'CCD area detector'
_diffrn_measurement_method 'phi and omega scans'
_diffrn_radiation_monochromator graphite
_diffrn_radiation_type 'Mo K\a'
_diffrn_radiation_wavelength 0.71073
_diffrn_reflns_av_R_equivalents 0.0831
_diffrn_reflns_av_unetI/netI 0.1016
_diffrn_reflns_limit_h_max 14
_diffrn_reflns_limit_h_min -11
_diffrn_reflns_limit_k_max 13
_diffrn_reflns_limit_k_min -13
_diffrn_reflns_limit_l_max 47
_diffrn_reflns_limit_l_min -35
_diffrn_reflns_number 21093
_diffrn_reflns_theta_full 24.9958
_diffrn_reflns_theta_max 25.00
_diffrn_reflns_theta_min 1.74
_exptl_absorpt_coefficient_mu 0.091
_exptl_absorpt_correction_type none
_exptl_crystal_density_diffrn 1.2646
_exptl_crystal_F_000 1374.7182
_refine_diff_density_max 0.9742
_refine_diff_density_min -0.3643
_refine_diff_density_rms 0.0978
_refine_ls_abs_structure_details 'Flack, H. D. (1983). Acta Cryst. A39, 876-881.'
_refine_ls_abs_structure_Flack -2.4(7)
_refine_ls_d_res_high 0.8410
_refine_ls_d_res_low 11.7354
_refine_ls_goodness_of_fit_ref 0.9916
_refine_ls_hydrogen_treatment constr
_refine_ls_matrix_type full
_refine_ls_number_constraints 83
_refine_ls_number_parameters 564
_refine_ls_number_reflns 6802
_refine_ls_number_restraints 0
_refine_ls_restrained_S_all 0.9916
_refine_ls_R_factor_all 0.1316
_refine_ls_R_factor_gt 0.0973
_refine_ls_shift/su_max 0.1210
_refine_ls_shift/su_mean 0.0205
_refine_ls_structure_factor_coef Fsqd
_refine_ls_weighting_details 'w=1/[\s^2^(Fo^2^)+(0.1981P)^2^] where P=(Fo^2^+2Fc^2^)/3'
_refine_ls_weighting_scheme calc
_refine_ls_wR_factor_gt 0.2628
_refine_ls_wR_factor_ref 0.2887
_reflns_Friedel_coverage 0.683
_reflns_limit_h_max 10
_reflns_limit_h_min -10
_reflns_limit_k_max 10
_reflns_limit_k_min -10
_reflns_limit_l_max 41
_reflns_limit_l_min -33
_reflns_number_gt 4383
_reflns_number_total 6802
_reflns_threshold_expression I>=2u(I)
_cod_data_source_file c3cc48833k.txt
_cod_data_source_block a
_cod_database_code 7111954
_olex2_refinement_description
;
1. Fixed Uiso
 At 1.2 times of:
  All C(H) groups, All C(H,H) groups, All N(H) groups
 At 1.5 times of:
  All C(H,H,H) groups, All O(H) groups
2.a Ternary CH refined with riding coordinates:
 C12(H12), C22(H22), C25(H25), C16(H16), C19(H19), C24(H24)
2.b Secondary CH2 refined with riding coordinates:
 C26(H26a,H26b), C31(H31a,H31b)
2.c Me refined with riding coordinates:
 C57(H57a,H57b,H57c), C47(H47a,H47b,H47c), C58(H58a,H58b,H58c), C61(H61a,H61b,
 H61c)
2.d Aromatic/amide H refined with riding coordinates:
 N14(H14), C27(H27), N11(H11a), C38(H38), C40(H40), C43(H43), C45(H45),
 C55(H55), C56(H56), C60(H60), C62(H62), N4(H4), C28(H28), C35(H35), N1(H1a),
 C41(H41), C44(H44), C50(H50), C103(H103), C104(H104), C105(H105), C106(H106)
2.e Fitted hexagon refined as free rotating group:
 C101(C102,C103,C104,C105,C106)
2.f Tetrahedral OH refined with riding coordinates:
 O11(H11), O1(H1)
;

loop_
_space_group_symop_id
_space_group_symop_operation_xyz
1 x,y,z
2 -y,x-y,z+1/3
3 -x+y,-x,z+2/3

loop_
_atom_site_label
_atom_site_type_symbol
_atom_site_fract_x
_atom_site_fract_y
_atom_site_fract_z
_atom_site_U_iso_or_equiv
_atom_site_adp_type
_atom_site_occupancy
_atom_site_refinement_flags_posn
O6 O -0.4341(5) -0.8603(5) -0.18656(16) 0.0609(13) Uani 1.000000 .
O11 O -0.9121(5) -1.1224(5) -0.18438(16) 0.0619(14) Uani 1.000000 .
H11 H -0.8490(5) -1.0376(5) -0.18810(16) 0.093(2) Uiso 1.000000 R
N13 N -0.6001(6) -1.0895(5) -0.20059(17) 0.0517(15) Uani 1.000000 .
C10 C -0.8479(7) -1.2003(7) -0.1699(2) 0.0453(15) Uani 1.000000 .
C12 C -0.7488(7) -1.2110(6) -0.1992(2) 0.0499(17) Uani 1.000000 .
H12 H -0.7925(7) -1.2191(6) -0.2242(2) 0.060(2) Uiso 1.000000 R
N14 N -0.7569(6) -1.3479(6) -0.19107(19) 0.0551(15) Uani 1.000000 .
H14 H -0.6911(6) -1.3709(6) -0.19542(19) 0.0662(18) Uiso 1.000000 R
C15 C -0.5518(7) -0.9688(7) -0.1806(2) 0.0497(17) Uani 1.000000 .
C17 C -0.9490(6) -1.3568(7) -0.1617(2) 0.0471(16) Uani 1.000000 .
N12 N -0.5477(7) -0.8950(6) -0.1153(2) 0.0684(19) Uani 1.000000 .
C20 C -0.8932(7) -1.4356(7) -0.1747(2) 0.0522(17) Uani 1.000000 .
C22 C -0.5160(9) -1.0862(8) -0.2331(3) 0.070(2) Uani 1.000000 .
H22 H -0.5590(9) -1.1873(8) -0.2417(3) 0.084(3) Uiso 1.000000 R
O12 O -0.6614(9) -0.7744(8) -0.1049(2) 0.098(2) Uani 1.000000 .
C25 C -0.6439(7) -0.9706(7) -0.1471(2) 0.0515(17) Uani 1.000000 .
H25 H -0.6921(7) -0.9160(7) -0.1545(2) 0.062(2) Uiso 1.000000 R
C26 C -0.7592(7) -1.1201(7) -0.1356(2) 0.0494(16) Uani 1.000000 .
H26a H -0.8217(7) -1.1137(7) -0.1165(2) 0.0593(19) Uiso 1.000000 R
H26b H -0.7145(7) -1.1724(7) -0.1247(2) 0.0593(19) Uiso 1.000000 R
C27 C -1.0835(7) -1.4191(8) -0.1441(3) 0.064(2) Uani 1.000000 .
H27 H -1.1237(7) -1.3642(8) -0.1354(3) 0.077(2) Uiso 1.000000 R
O13 O -0.3572(8) -1.0915(8) -0.1887(4) 0.122(3) Uani 1.000000 .
N11 N -0.3490(9) -0.8586(10) -0.0786(3) 0.103(3) Uani 1.000000 .
H11a H -0.2795(9) -0.8744(10) -0.0726(3) 0.124(4) Uiso 1.000000 R
C36 C -0.4577(9) -0.7137(9) -0.0651(2) 0.064(2) Uani 1.000000 .
C38 C -1.0993(10) -1.6440(9) -0.1543(3) 0.078(3) Uani 1.000000 .
H38 H -1.1559(10) -1.7448(9) -0.1524(3) 0.093(3) Uiso 1.000000 R
C39 C -0.3665(11) -0.7585(11) -0.0607(3) 0.082(3) Uani 1.000000 .
C40 C -0.9682(9) -1.5872(8) -0.1709(3) 0.071(2) Uani 1.000000 .
H40 H -0.9298(9) -1.6444(8) -0.1791(3) 0.086(3) Uiso 1.000000 R
C43 C -0.4413(9) -0.9330(13) -0.1058(3) 0.089(3) Uani 1.000000 .
H43 H -0.4369(9) -1.0079(13) -0.1183(3) 0.107(4) Uiso 1.000000 R
C45 C -1.1518(9) -1.5645(10) -0.1406(3) 0.080(3) Uani 1.000000 .
H45 H -1.2405(9) -1.6111(10) -0.1279(3) 0.096(3) Uiso 1.000000 R
C46 C -0.5666(10) -0.7933(10) -0.0970(3) 0.074(2) Uani 1.000000 .
C23 C -0.3651(10) -1.0399(11) -0.2232(5) 0.109(5) Uani 1.000000 .
O14 O -0.2668(10) -0.9785(10) -0.2420(3) 0.148(4) Uani 1.000000 .
C55 C -0.4625(14) -0.6093(13) -0.0466(3) 0.110(4) Uani 1.000000 .
H55 H -0.5347(14) -0.5861(13) -0.0513(3) 0.132(5) Uiso 1.000000 R
C56 C -0.2641(16) -0.5735(17) -0.0149(3) 0.139(7) Uani 1.000000 .
H56 H -0.1967(16) -0.5116(17) 0.0029(3) 0.167(8) Uiso 1.000000 R
C57 C -0.5147(13) -1.0044(10) -0.2655(3) 0.101(4) Uani 1.000000 .
H57a H -0.4551(13) -1.0110(10) -0.2850(3) 0.151(5) Uiso 1.000000 R
H57b H -0.6122(13) -1.0429(10) -0.2748(3) 0.151(5) Uiso 1.000000 R
H57c H -0.4760(13) -0.9043(10) -0.2585(3) 0.151(5) Uiso 1.000000 R
C60 C -0.3706(15) -0.5455(19) -0.0234(4) 0.132(5) Uani 1.000000 .
H60 H -0.3729(15) -0.4707(19) -0.0102(4) 0.158(6) Uiso 1.000000 R
C62 C -0.2409(13) -0.6795(14) -0.0285(4) 0.114(4) Uani 1.000000 .
H62 H -0.1700(13) -0.7018(14) -0.0212(4) 0.137(5) Uiso 1.000000 R
O5 O -0.5633(5) -0.4256(6) -0.24874(15) 0.0591(13) Uani 1.000000 .
O1 O -0.0883(5) -0.2092(5) -0.25104(15) 0.0581(13) Uani 1.000000 .
H1 H -0.0392(5) -0.2017(5) -0.23226(15) 0.0872(19) Uiso 1.000000 R
N3 N -0.3985(5) -0.4886(6) -0.23437(17) 0.0479(14) Uani 1.000000 .
N4 N -0.2423(6) -0.5925(6) -0.2441(2) 0.0588(16) Uani 1.000000 .
H4 H -0.3087(6) -0.6813(6) -0.2402(2) 0.071(2) Uiso 1.000000 R
C8 C -0.1530(7) -0.3527(7) -0.2653(2) 0.0489(16) Uani 1.000000 .
C9 C -0.0490(7) -0.4051(8) -0.2733(2) 0.0496(16) Uani 1.000000 .
C11 C -0.4500(7) -0.4177(7) -0.2556(2) 0.0494(17) Uani 1.000000 .
N2 N -0.4549(8) -0.3480(8) -0.3201(2) 0.0688(18) Uani 1.000000 .
C16 C -0.2510(7) -0.4613(7) -0.2350(2) 0.0487(17) Uani 1.000000 .
H16 H -0.2071(7) -0.4254(7) -0.2100(2) 0.058(2) Uiso 1.000000 R
C19 C -0.3602(7) -0.3307(8) -0.2883(2) 0.0525(17) Uani 1.000000 .
H19 H -0.3124(7) -0.2282(8) -0.2807(2) 0.063(2) Uiso 1.000000 R
C21 C -0.1082(7) -0.5455(8) -0.2601(2) 0.0553(18) Uani 1.000000 .
C24 C -0.4836(9) -0.5707(9) -0.2033(3) 0.071(2) Uani 1.000000 .
H24 H -0.4403(9) -0.6278(9) -0.1941(3) 0.085(3) Uiso 1.000000 R
C28 C 0.0822(8) -0.3393(9) -0.2915(3) 0.068(2) Uani 1.000000 .
H28 H 0.1182(8) -0.2466(9) -0.3016(3) 0.081(3) Uiso 1.000000 R
O3 O -0.6438(7) -0.7369(7) -0.2476(3) 0.104(3) Uani 1.000000 .
O2 O -0.3381(9) -0.1102(9) -0.3304(2) 0.106(2) Uani 1.000000 .
C31 C -0.2412(7) -0.3627(8) -0.2993(2) 0.0523(17) Uani 1.000000 .
H31a H -0.1789(7) -0.2935(8) -0.3184(2) 0.063(2) Uiso 1.000000 R
H31b H -0.2841(7) -0.4596(8) -0.3101(2) 0.063(2) Uiso 1.000000 R
C35 C -0.0313(9) -0.6151(9) -0.2634(3) 0.068(2) Uani 1.000000 .
H35 H -0.0681(9) -0.7080(9) -0.2533(3) 0.082(3) Uiso 1.000000 R
N1 N -0.6520(9) -0.5100(10) -0.3570(4) 0.127(5) Uani 1.000000 .
H1a H -0.7205(9) -0.5960(10) -0.3629(4) 0.153(6) Uiso 1.000000 R
C41 C 0.0985(10) -0.5503(13) -0.2812(3) 0.084(3) Uani 1.000000 .
H41 H 0.1489(10) -0.6003(13) -0.2845(3) 0.100(3) Uiso 1.000000 R
C44 C 0.1579(9) -0.4059(12) -0.2947(3) 0.080(3) Uani 1.000000 .
H44 H 0.2498(9) -0.3586(12) -0.3058(3) 0.096(3) Uiso 1.000000 R
C47 C -0.4793(14) -0.4765(16) -0.1701(3) 0.110(4) Uani 1.000000 .
H47a H -0.5388(14) -0.5377(16) -0.1498(3) 0.165(6) Uiso 1.000000 R
H47b H -0.3808(14) -0.4183(16) -0.1614(3) 0.165(6) Uiso 1.000000 R
H47c H -0.5154(14) -0.4140(16) -0.1782(3) 0.165(6) Uiso 1.000000 R
O4 O -0.7368(9) -0.7088(13) -0.1926(4) 0.169(5) Uani 1.000000 .
C50 C -0.5591(8) -0.4923(12) -0.3294(3) 0.082(3) Uani 1.000000 .
H50 H -0.5628(8) -0.5713(12) -0.3169(3) 0.098(4) Uiso 1.000000 R
C51 C -0.6354(11) -0.6761(13) -0.2136(4) 0.096(4) Uani 1.000000 .
C54 C -0.4359(10) -0.2293(11) -0.3397(3) 0.071(2) Uani 1.000000 .
C58 C -0.7880(13) -0.8426(14) -0.2627(6) 0.152(7) Uani 1.000000 .
H58a H -0.7769(13) -0.8766(14) -0.2871(6) 0.228(10) Uiso 1.000000 R
H58b H -0.8353(13) -0.9235(14) -0.2456(6) 0.228(10) Uiso 1.000000 R
H58c H -0.8458(13) -0.7967(14) -0.2654(6) 0.228(10) Uiso 1.000000 R
C61 C -0.2108(15) -1.0587(19) -0.1792(6) 0.160(7) Uani 1.000000 .
H61a H -0.2109(15) -1.0974(19) -0.1545(6) 0.240(11) Uiso 1.000000 R
H61b H -0.1776(15) -1.1018(19) -0.1978(6) 0.240(11) Uiso 1.000000 R
H61c H -0.1471(15) -0.9551(19) -0.1790(6) 0.240(11) Uiso 1.000000 R
C101 C -0.6394(8) -0.3975(7) -0.37507(19) 0.074(2) Uani 1.000000 .
C102 C -0.5348(7) -0.2531(8) -0.36848(17) 0.077(2) Uani 1.000000 G
C103 C -0.5372(9) -0.1427(7) -0.3892(2) 0.126(5) Uani 1.000000 G
H103 H -0.4673(9) -0.0461(7) -0.3848(2) 0.151(6) Uiso 1.000000 R
C104 C -0.6442(12) -0.1768(12) -0.4165(2) 0.157(7) Uani 1.000000 G
H104 H -0.6459(12) -0.1030(12) -0.4303(2) 0.189(9) Uiso 1.000000 R
C105 C -0.7488(9) -0.3213(14) -0.42307(19) 0.130(6) Uani 1.000000 G
H105 H -0.8204(9) -0.3441(14) -0.44133(19) 0.156(7) Uiso 1.000000 R
C106 C -0.7464(7) -0.4316(10) -0.4024(2) 0.139(5) Uani 1.000000 G
H106 H -0.8164(7) -0.5282(10) -0.4068(2) 0.166(6) Uiso 1.000000 R

loop_
_atom_site_aniso_label
_atom_site_aniso_U_11
_atom_site_aniso_U_22
_atom_site_aniso_U_33
_atom_site_aniso_U_12
_atom_site_aniso_U_13
_atom_site_aniso_U_23
O6 0.053(3) 0.038(2) 0.070(4) 0.007(2) 0.011(2) 0.006(2)
O11 0.046(3) 0.048(3) 0.090(4) 0.022(2) -0.013(3) -0.005(3)
N13 0.043(3) 0.031(3) 0.061(4) 0.003(2) 0.009(3) 0.005(3)
C10 0.042(3) 0.042(3) 0.051(4) 0.019(3) 0.006(3) 0.006(3)
C12 0.032(3) 0.038(3) 0.065(5) 0.006(3) 0.002(3) -0.000(3)
N14 0.037(3) 0.048(3) 0.077(4) 0.018(3) 0.003(3) -0.006(3)
C15 0.036(3) 0.038(4) 0.060(5) 0.007(3) -0.005(3) -0.004(3)
C17 0.031(3) 0.046(4) 0.053(4) 0.011(3) 0.001(3) 0.000(3)
N12 0.070(4) 0.040(3) 0.070(5) 0.009(3) 0.006(3) -0.013(3)
C20 0.043(4) 0.045(4) 0.054(4) 0.011(3) -0.004(3) 0.002(3)
C22 0.060(5) 0.038(4) 0.087(6) 0.005(3) 0.025(4) -0.011(4)
O12 0.102(5) 0.104(5) 0.104(5) 0.064(4) -0.022(4) -0.040(4)
C25 0.049(4) 0.041(3) 0.054(4) 0.014(3) -0.006(3) -0.011(3)
C26 0.042(3) 0.048(4) 0.054(4) 0.019(3) 0.001(3) 0.003(3)
C27 0.038(4) 0.063(5) 0.079(6) 0.015(3) 0.008(4) 0.014(4)
O13 0.059(4) 0.075(5) 0.234(12) 0.034(4) 0.011(6) -0.009(6)
N11 0.077(5) 0.097(6) 0.137(9) 0.044(5) 0.020(6) 0.050(6)
C36 0.060(5) 0.061(5) 0.063(5) 0.023(4) 0.001(4) -0.002(4)
C38 0.070(6) 0.044(4) 0.097(7) 0.012(4) 0.010(5) 0.018(4)
C39 0.086(6) 0.089(6) 0.075(6) 0.047(6) 0.028(5) 0.005(5)
C40 0.070(5) 0.031(4) 0.091(6) 0.009(4) 0.004(4) -0.001(4)
C43 0.040(4) 0.139(9) 0.068(6) 0.029(5) -0.005(4) 0.039(6)
C45 0.061(5) 0.064(5) 0.086(7) 0.009(4) 0.010(4) 0.008(5)
C46 0.057(5) 0.065(5) 0.070(6) 0.009(4) 0.003(4) 0.004(4)
C23 0.044(5) 0.049(5) 0.198(15) -0.004(4) 0.045(8) -0.034(7)
O14 0.083(5) 0.125(6) 0.188(10) 0.016(5) 0.069(6) -0.024(6)
C55 0.109(8) 0.108(8) 0.058(6) 0.013(7) -0.005(6) -0.035(6)
C56 0.102(10) 0.138(12) 0.061(7) -0.028(9) -0.024(6) -0.028(8)
C57 0.101(7) 0.063(6) 0.096(8) 0.009(5) 0.045(6) 0.014(5)
C60 0.087(8) 0.194(16) 0.080(9) 0.044(9) -0.011(7) -0.001(9)
C62 0.105(9) 0.105(8) 0.077(7) 0.011(7) 0.011(6) -0.015(7)
O5 0.052(3) 0.077(3) 0.072(4) 0.050(3) 0.000(2) -0.001(3)
O1 0.057(3) 0.056(3) 0.063(3) 0.029(2) -0.018(2) -0.011(2)
N3 0.042(3) 0.055(3) 0.062(4) 0.035(3) 0.009(3) 0.014(3)
N4 0.042(3) 0.046(3) 0.097(5) 0.028(3) 0.010(3) 0.006(3)
C8 0.042(3) 0.050(4) 0.056(4) 0.024(3) 0.008(3) 0.008(3)
C9 0.035(3) 0.055(4) 0.053(4) 0.018(3) 0.005(3) -0.005(3)
C11 0.040(4) 0.049(4) 0.065(5) 0.026(3) -0.013(3) -0.017(3)
N2 0.073(4) 0.103(5) 0.064(4) 0.069(4) 0.007(3) 0.008(4)
C16 0.047(4) 0.055(4) 0.057(5) 0.035(3) 0.004(3) 0.003(3)
C19 0.051(4) 0.064(4) 0.054(4) 0.037(3) -0.001(3) -0.001(3)
C21 0.048(4) 0.072(5) 0.059(5) 0.040(4) 0.004(3) -0.004(4)
C24 0.058(5) 0.090(6) 0.086(6) 0.054(5) 0.033(4) 0.034(5)
C28 0.043(4) 0.065(5) 0.085(6) 0.019(4) 0.009(4) -0.011(4)
O3 0.058(4) 0.061(4) 0.187(9) 0.026(3) 0.008(4) 0.012(5)
O2 0.121(6) 0.084(5) 0.109(6) 0.048(5) -0.010(5) 0.018(4)
C31 0.046(4) 0.055(4) 0.059(5) 0.027(3) 0.010(3) 0.011(3)
C35 0.056(4) 0.064(5) 0.097(6) 0.040(4) -0.008(4) -0.001(4)
N1 0.059(5) 0.093(6) 0.217(13) 0.028(5) 0.021(7) -0.073(8)
C41 0.085(6) 0.140(9) 0.069(6) 0.088(7) 0.011(5) 0.006(6)
C44 0.054(5) 0.109(7) 0.089(7) 0.049(5) 0.013(4) 0.001(6)
C47 0.136(9) 0.190(12) 0.061(6) 0.125(10) 0.029(6) 0.022(7)
O4 0.062(5) 0.218(10) 0.222(12) 0.067(6) 0.064(6) 0.105(9)
C50 0.041(4) 0.120(8) 0.067(6) 0.028(5) -0.010(4) -0.042(5)
C51 0.075(7) 0.093(7) 0.147(11) 0.061(6) 0.035(7) 0.057(8)
C54 0.062(5) 0.087(6) 0.082(6) 0.050(5) -0.001(4) 0.005(5)
C58 0.090(8) 0.077(7) 0.25(2) 0.010(6) 0.003(10) -0.001(9)
C61 0.107(10) 0.143(12) 0.24(2) 0.070(9) -0.037(12) -0.046(13)
C101 0.087(6) 0.073(6) 0.068(6) 0.045(5) 0.023(5) 0.013(4)
C102 0.072(6) 0.104(7) 0.063(6) 0.049(5) 0.017(4) 0.003(5)
C103 0.164(12) 0.157(12) 0.105(10) 0.117(11) 0.037(9) 0.037(8)
C104 0.169(14) 0.31(2) 0.092(10) 0.193(17) -0.007(10) 0.033(12)
C105 0.070(7) 0.243(18) 0.073(8) 0.075(9) -0.030(6) -0.054(10)
C106 0.105(10) 0.183(15) 0.106(10) 0.056(10) 0.008(8) 0.020(10)

loop_
_atom_type_symbol
_atom_type_scat_dispersion_real
_atom_type_scat_dispersion_imag
_atom_type_scat_Cromer_Mann_a1
_atom_type_scat_Cromer_Mann_a2
_atom_type_scat_Cromer_Mann_a3
_atom_type_scat_Cromer_Mann_a4
_atom_type_scat_Cromer_Mann_b1
_atom_type_scat_Cromer_Mann_b2
_atom_type_scat_Cromer_Mann_b3
_atom_type_scat_Cromer_Mann_b4
_atom_type_scat_Cromer_Mann_c
_atom_type_scat_source
_atom_type_scat_dispersion_source
H 0.00000 0.00000 0.49300 0.32291 0.14019 0.04081 10.51090 26.12570 3.14236 57.79970 0.0030380000826 'International Tables Volume C Table 6.1.1.4 (pp. 500-502)' 'Henke, Gullikson and Davis, At. Data and Nucl. Data Tables, 1993, 54, 2'
C 0.00347 0.00161 2.31000 1.02000 1.58860 0.86500 20.84390 10.20750 0.56870 51.65120 0.215599998832 'International Tables Volume C Table 6.1.1.4 (pp. 500-502)' 'Henke, Gullikson and Davis, At. Data and Nucl. Data Tables, 1993, 54, 2'
O 0.01158 0.00611 3.04850 2.28680 1.54630 0.86700 13.27710 5.70110 0.32390 32.90890 0.250800013542 'International Tables Volume C Table 6.1.1.4 (pp. 500-502)' 'Henke, Gullikson and Davis, At. Data and Nucl. Data Tables, 1993, 54, 2'
N 0.00653 0.00323 12.21260 3.13220 2.01250 1.16630 0.00570 9.89330 28.99750 0.58260 -11.5290002823 'International Tables Volume C Table 6.1.1.4 (pp. 500-502)' 'Henke, Gullikson and Davis, At. Data and Nucl. Data Tables, 1993, 54, 2'

loop_
_geom_angle_atom_site_label_1
_geom_angle_atom_site_label_2
_geom_angle_atom_site_label_3
_geom_angle
C15 N13 C12 124.3(6)
C22 N13 C12 115.6(6)
C22 N13 C15 117.7(5)
C12 C10 O11 110.9(6)
C17 C10 O11 115.9(5)
C17 C10 C12 100.9(5)
C26 C10 O11 108.0(5)
C26 C10 C12 109.0(5)
C26 C10 C17 111.8(6)
C10 C12 N13 116.2(6)
N14 C12 N13 113.0(5)
N14 C12 C10 104.3(5)
C20 N14 C12 105.9(5)
N13 C15 O6 122.8(6)
C25 C15 O6 119.4(6)
C25 C15 N13 117.7(5)
C20 C17 C10 109.7(6)
C27 C17 C10 128.1(7)
C27 C17 C20 122.2(7)
C43 N12 C25 117.6(8)
C46 N12 C25 117.6(8)
C46 N12 C43 124.8(8)
C17 C20 N14 111.4(6)
C40 C20 N14 127.7(7)
C40 C20 C17 121.0(7)
C23 C22 N13 112.3(9)
C57 C22 N13 117.8(8)
C57 C22 C23 108.0(10)
N12 C25 C15 108.7(5)
C26 C25 C15 113.7(5)
C26 C25 N12 110.5(6)
C25 C26 C10 109.2(6)
C45 C27 C17 115.2(8)
C61 O13 C23 112.6(12)
C43 N11 C39 117.9(10)
C46 C36 C39 112.8(9)
C55 C36 C39 127.4(10)
C55 C36 C46 119.8(10)
C45 C38 C40 123.3(8)
C36 C39 N11 132.2(11)
C62 C39 N11 109.7(10)
C62 C39 C36 118.0(10)
C38 C40 C20 115.1(8)
N11 C43 N12 117.5(11)
C38 C45 C27 123.1(8)
O12 C46 N12 120.9(9)
C36 C46 N12 114.7(9)
C36 C46 O12 124.4(9)
O13 C23 C22 110.9(9)
O14 C23 C22 126.5(18)
O14 C23 O13 122.4(15)
C60 C55 C36 117.2(16)
C62 C56 C60 129.0(12)
C56 C60 C55 124.7(18)
C56 C62 C39 103.5(12)
C16 N3 C11 125.3(5)
C24 N3 C11 117.4(5)
C24 N3 C16 115.6(6)
C21 N4 C16 106.8(5)
C9 C8 O1 114.7(5)
C16 C8 O1 110.3(6)
C16 C8 C9 101.6(5)
C31 C8 O1 108.1(5)
C31 C8 C9 112.1(6)
C31 C8 C16 109.8(5)
C21 C9 C8 108.6(6)
C28 C9 C8 130.8(7)
C28 C9 C21 120.5(7)
N3 C11 O5 121.6(7)
C19 C11 O5 120.9(6)
C19 C11 N3 117.5(5)
C50 N2 C19 115.8(7)
C54 N2 C19 120.0(8)
C54 N2 C50 124.1(8)
N4 C16 N3 112.8(5)
C8 C16 N3 115.0(5)
C8 C16 N4 102.7(5)
N2 C19 C11 109.3(6)
C31 C19 C11 114.0(6)
C31 C19 N2 112.1(6)
C9 C21 N4 111.1(6)
C35 C21 N4 129.5(7)
C35 C21 C9 119.3(7)
C47 C24 N3 113.0(8)
C51 C24 N3 113.3(9)
C51 C24 C47 110.5(9)
C44 C28 C9 120.5(9)
C58 O3 C51 118.9(11)
C19 C31 C8 110.0(6)
C41 C35 C21 120.2(8)
C101 N1 C50 120.0(9)
C44 C41 C35 119.8(7)
C41 C44 C28 119.4(8)
N1 C50 N2 116.6(11)
O3 C51 C24 111.8(8)
O4 C51 C24 123.0(15)
O4 C51 O3 125.1(13)
O2 C54 N2 118.8(9)
C102 C54 N2 117.0(9)
C102 C54 O2 124.2(9)
C102 C101 N1 126.1
C106 C101 N1 113.9
C106 C101 C102 120.0
C101 C102 C54 115.9(7)
C103 C102 C54 124.1(7)
C103 C102 C101 120.0
C104 C103 C102 120.0
C105 C104 C103 120.0
C106 C105 C104 120.0
C105 C106 C101 120.0

loop_
_geom_bond_atom_site_label_1
_geom_bond_atom_site_label_2
_geom_bond_distance
O6 C15 1.220(8)
O11 C10 1.403(8)
N13 C12 1.455(8)
N13 C15 1.319(9)
N13 C22 1.440(10)
C10 C12 1.516(10)
C10 C17 1.487(9)
C10 C26 1.507(10)
C12 N14 1.440(9)
N14 C20 1.393(9)
C15 C25 1.525(10)
C17 C20 1.325(10)
C17 C27 1.382(10)
N12 C25 1.457(10)
N12 C43 1.416(12)
N12 C46 1.354(12)
C20 C40 1.400(10)
C22 C23 1.462(16)
C22 C57 1.431(15)
O12 C46 1.154(11)
C25 C26 1.495(9)
C27 C45 1.342(12)
O13 C23 1.353(18)
O13 C61 1.450(15)
N11 C39 1.326(13)
N11 C43 1.314(14)
C36 C39 1.283(13)
C36 C46 1.527(13)
C36 C55 1.309(14)
C38 C40 1.342(13)
C38 C45 1.313(13)
C39 C62 1.624(17)
C23 O14 1.127(13)
C55 C60 1.189(16)
C56 C60 1.34(2)
C56 C62 1.35(2)
O5 C11 1.187(8)
O1 C8 1.412(8)
N3 C11 1.354(9)
N3 C16 1.442(8)
N3 C24 1.409(10)
N4 C16 1.474(8)
N4 C21 1.372(9)
C8 C9 1.489(9)
C8 C16 1.531(10)
C8 C31 1.492(10)
C9 C21 1.375(10)
C9 C28 1.365(10)
C11 C19 1.485(11)
N2 C19 1.452(10)
N2 C50 1.408(12)
N2 C54 1.359(11)
C19 C31 1.513(9)
C21 C35 1.351(10)
C24 C47 1.523(15)
C24 C51 1.475(15)
C28 C44 1.314(12)
O3 C51 1.340(16)
O3 C58 1.471(15)
O2 C54 1.212(11)
C35 C41 1.347(12)
N1 C50 1.328(15)
N1 C101 1.299(14)
C41 C44 1.417(14)
O4 C51 1.205(13)
C54 C102 1.389(11)
C101 C102 1.3900
C101 C106 1.3900
C102 C103 1.3900
C103 C104 1.3900
C104 C105 1.3900
C105 C106 1.3900
